data_7225367
loop_
_publ_author_name
'Le Gal, Yann'
'Lorcy, Dominique'
'Jeannin, Olivier'
'Barri\`ere, Fr\'ed\'eric'
'Dorcet, Vincent'
'Lieffrig, Julien'
'Fourmigu\'e, Marc'

_publ_section_title
;
 C&#xE001;S&#x22EF;I halogen bonding interactions in crystalline iodinated
 dithiole-2-thiones and thiazole-2-thiones
;
_journal_issue 29
_journal_name_full CrystEngComm
_journal_page_first 5474
_journal_paper_doi 10.1039/C6CE00822D
_journal_volume 18
_journal_year 2016
_chemical_absolute_configuration rm/ad/rmad/syn/unk/.
_chemical_compound_source 'synthesis as described'
_chemical_formula_moiety 'C5 H6 I N S2'
_chemical_formula_sum 'C5 H6 I N S2'
_chemical_formula_weight 271.13
_chemical_name_systematic
;
3-ethyl-5-iodothiazole-2-thione
;
_space_group_crystal_system monoclinic
_space_group_IT_number 4
_space_group_name_Hall 'P 2yb'
_space_group_name_H-M_alt 'P 1 21 1'
_symmetry_space_group_name_Hall 'P 2yb'
_symmetry_space_group_name_H-M 'P 1 21 1'
_atom_sites_solution_hydrogens geom
_audit_update_record
;
2016-04-08 deposited with the CCDC.
2016-05-27 downloaded from the CCDC.
;
_cell_angle_alpha 90
_cell_angle_beta 108.101(6)
_cell_angle_gamma 90
_cell_formula_units_Z 4
_cell_length_a 6.9028(13)
_cell_length_b 15.231(3)
_cell_length_c 8.4906(16)
_cell_measurement_reflns_used 4690
_cell_measurement_temperature 150(2)
_cell_measurement_theta_max 27.32
_cell_measurement_theta_min 2.52
_cell_measurement_wavelength 0.71073
_cell_volume 848.5(3)
_computing_cell_refinement 'Bruker APEX2 (Bruker, 2014)'
_computing_data_collection 'Bruker APEX2 (Bruker, 2014)'
_computing_data_reduction 'Bruker APEX2 (Bruker, 2014)'
_computing_molecular_graphics 'Ortep-3 for Windows (Farrugia, 1997)'
_computing_publication_material 'CRYSCALc (T. Roisnel, local program, 2015)'
_computing_structure_refinement 'SHELXL-2014/7 (Sheldrick, 2014)'
_computing_structure_solution 'SIR97 (Altomare et al., 1999)'
_diffrn_ambient_temperature 150(2)
_diffrn_detector 'CCD plate'
_diffrn_measured_fraction_theta_full 0.994
_diffrn_measured_fraction_theta_max 0.994
_diffrn_measurement_device_type 'APEXII, Bruker-AXS'
_diffrn_measurement_method 'CCD rotation images, thin slices'
_diffrn_radiation_monochromator graphite
_diffrn_radiation_probe x-ray
_diffrn_radiation_source 'fine-focus sealed tube'
_diffrn_radiation_type MoK\a
_diffrn_radiation_wavelength 0.71073
_diffrn_reflns_av_R_equivalents 0.0305
_diffrn_reflns_av_unetI/netI 0.0414
_diffrn_reflns_limit_h_max 8
_diffrn_reflns_limit_h_min -8
_diffrn_reflns_limit_k_max 19
_diffrn_reflns_limit_k_min -13
_diffrn_reflns_limit_l_max 9
_diffrn_reflns_limit_l_min -10
_diffrn_reflns_number 6666
_diffrn_reflns_theta_full 25.242
_diffrn_reflns_theta_max 27.322
_diffrn_reflns_theta_min 3.105
_exptl_absorpt_coefficient_mu 4.184
_exptl_absorpt_correction_T_max 0.491
_exptl_absorpt_correction_T_min 0.292
_exptl_absorpt_correction_type multi-scan
_exptl_absorpt_process_details
;
  [Sheldrick, G.M. (2014). SADABS Bruker AXS Inc., Madison, Wisconsin, USA]
;
_exptl_crystal_colour colourless
_exptl_crystal_density_diffrn 2.122
_exptl_crystal_description stick
_exptl_crystal_F_000 512
_exptl_crystal_size_max 0.560
_exptl_crystal_size_mid 0.210
_exptl_crystal_size_min 0.170
_refine_diff_density_max 1.760
_refine_diff_density_min -0.890
_refine_diff_density_rms 0.134
_refine_ls_abs_structure_details
;
Refined as an inversion twin.
;
_refine_ls_abs_structure_Flack 0.51(4)
_refine_ls_extinction_method none
_refine_ls_goodness_of_fit_ref 1.143
_refine_ls_hydrogen_treatment constr
_refine_ls_matrix_type full
_refine_ls_number_parameters 166
_refine_ls_number_reflns 3235
_refine_ls_number_restraints 1
_refine_ls_restrained_S_all 1.143
_refine_ls_R_factor_all 0.0316
_refine_ls_R_factor_gt 0.0306
_refine_ls_shift/su_max 0.000
_refine_ls_shift/su_mean 0.000
_refine_ls_structure_factor_coef Fsqd
_refine_ls_weighting_details 'w=1/[\s^2^(Fo^2^)+(0.0254P)^2^+1.4309P] where P=(Fo^2^+2Fc^2^)/3'
_refine_ls_weighting_scheme calc
_refine_ls_wR_factor_gt 0.0715
_refine_ls_wR_factor_ref 0.0720
_reflns_number_gt 3147
_reflns_number_total 3235
_reflns_threshold_expression >2sigma(I)
_cod_data_source_file c6ce00822d2.cif
_cod_data_source_block SNI
_cod_depositor_comments
;
The following automatic conversions were performed:

'_space_group_crystal_system' value 'Monoclinic' changed to
'monoclinic' according to
/usr/data/users/saulius/crontab/automatic-downloads/rss-feeds/RSC/lib/dictionaries/cif_core.dic
dictionary named 'cif_core.dic' version 2.4.2 from 2011-04-26.

Automatic conversion script
Id: cif_fix_values 4268 2015-11-12 08:31:59Z antanas 

 Adding full bibliography for 7225364--7225367.cif.
;
_cod_database_code 7225367

loop_
_space_group_symop_operation_xyz
'x, y, z'
'-x, y+1/2, -z'

loop_
_atom_site_label
_atom_site_type_symbol
_atom_site_fract_x
_atom_site_fract_y
_atom_site_fract_z
_atom_site_U_iso_or_equiv
_atom_site_adp_type
_atom_site_occupancy
_atom_site_site_symmetry_order
_atom_site_calc_flag
_atom_site_refinement_flags_posn
_atom_site_refinement_flags_adp
I11 I -0.35044(8) 0.08142(4) 0.48215(6) 0.02478(15) Uani 1 1 d . .
I1 I 0.09042(8) -0.13657(4) 0.48284(6) 0.02458(15) Uani 1 1 d . .
S2 S 0.5689(3) -0.14592(18) 0.7358(2) 0.0225(5) Uani 1 1 d . .
S12 S 0.1271(3) 0.09569(16) 0.7326(2) 0.0211(5) Uani 1 1 d . .
S11 S 0.4417(3) 0.10318(17) 1.0716(3) 0.0254(6) Uani 1 1 d . .
S1 S 0.8806(3) -0.15380(17) 1.0757(3) 0.0257(6) Uani 1 1 d . .
N11 N 0.0310(9) 0.0786(7) 0.9960(8) 0.0186(13) Uani 1 1 d . .
N1 N 0.4654(9) -0.1354(6) 0.9950(7) 0.0180(13) Uani 1 1 d . .
C4 C 0.3093(10) -0.1371(7) 0.7162(9) 0.0200(15) Uani 1 1 d . .
C5 C 0.2831(12) -0.1323(9) 0.8675(10) 0.0215(17) Uani 1 1 d . .
H5 H 0.1537 -0.1273 0.8842 0.026 Uiso 1 1 calc R U
C14 C -0.1298(12) 0.0793(7) 0.7137(9) 0.0230(17) Uani 1 1 d . .
C2 C 0.4722(13) -0.1322(7) 1.1724(10) 0.0251(18) Uani 1 1 d . .
H2A H 0.3518 -0.0997 1.1812 0.030 Uiso 1 1 calc R U
H2B H 0.5957 -0.0999 1.2371 0.030 Uiso 1 1 calc R U
C11 C 0.0326(15) 0.1664(7) 1.2407(12) 0.033(2) Uani 1 1 d . .
H11A H 0.1404 0.2019 1.2199 0.050 Uiso 1 1 calc R U
H11B H 0.0543 0.1632 1.3602 0.050 Uiso 1 1 calc R U
H11C H -0.1002 0.1932 1.1856 0.050 Uiso 1 1 calc R U
C13 C 0.1996(12) 0.0920(7) 0.9485(10) 0.0177(18) Uani 1 1 d . .
C15 C -0.1540(12) 0.0719(8) 0.8663(11) 0.0218(19) Uani 1 1 d . .
H15 H -0.2823 0.0630 0.8833 0.026 Uiso 1 1 calc R U
C3 C 0.6376(11) -0.1435(8) 0.9512(10) 0.0190(17) Uani 1 1 d . .
C12 C 0.0377(12) 0.0743(7) 1.1727(10) 0.0229(18) Uani 1 1 d . .
H12A H 0.1638 0.0440 1.2385 0.027 Uiso 1 1 calc R U
H12B H -0.0803 0.0402 1.1821 0.027 Uiso 1 1 calc R U
C1 C 0.4745(16) -0.2222(7) 1.2451(12) 0.034(2) Uani 1 1 d . .
H1A H 0.3504 -0.2538 1.1836 0.052 Uiso 1 1 calc R U
H1B H 0.4805 -0.2170 1.3616 0.052 Uiso 1 1 calc R U
H1C H 0.5941 -0.2545 1.2377 0.052 Uiso 1 1 calc R U

loop_
_atom_site_aniso_label
_atom_site_aniso_U_11
_atom_site_aniso_U_22
_atom_site_aniso_U_33
_atom_site_aniso_U_23
_atom_site_aniso_U_13
_atom_site_aniso_U_12
I11 0.0203(3) 0.0332(3) 0.0162(3) -0.0027(2) -0.00118(18) -0.0001(2)
I1 0.0208(3) 0.0334(3) 0.0153(3) 0.0018(2) -0.00055(18) 0.0024(2)
S2 0.0190(10) 0.0350(14) 0.0126(9) 0.0012(10) 0.0038(7) 0.0000(10)
S12 0.0192(10) 0.0305(14) 0.0126(9) 0.0011(9) 0.0033(7) -0.0010(8)
S11 0.0165(10) 0.0400(19) 0.0173(11) 0.0027(9) 0.0018(8) -0.0006(8)
S1 0.0186(10) 0.0403(19) 0.0150(10) -0.0009(10) 0.0008(8) -0.0025(9)
N11 0.019(3) 0.026(4) 0.012(3) -0.001(4) 0.005(2) 0.000(4)
N1 0.019(3) 0.021(4) 0.012(3) 0.000(4) 0.002(2) -0.001(4)
C4 0.015(3) 0.025(4) 0.018(4) 0.002(4) 0.002(3) -0.002(4)
C5 0.019(4) 0.025(5) 0.019(4) 0.001(4) 0.003(3) 0.008(4)
C14 0.028(4) 0.023(5) 0.015(4) -0.003(4) 0.002(3) -0.001(4)
C2 0.037(5) 0.025(5) 0.015(4) -0.003(4) 0.010(3) 0.001(5)
C11 0.041(6) 0.036(6) 0.029(5) -0.006(4) 0.019(4) -0.004(4)
C13 0.018(4) 0.012(5) 0.019(4) 0.000(4) 0.001(3) -0.002(4)
C15 0.018(4) 0.023(5) 0.023(4) -0.002(4) 0.004(3) -0.001(4)
C3 0.020(4) 0.025(5) 0.011(3) 0.003(4) 0.004(3) -0.002(4)
C12 0.024(4) 0.028(5) 0.018(4) 0.001(4) 0.009(3) -0.002(4)
C1 0.045(6) 0.038(6) 0.024(5) 0.001(4) 0.016(4) 0.005(5)

loop_
_atom_type_symbol
_atom_type_description
_atom_type_scat_dispersion_real
_atom_type_scat_dispersion_imag
_atom_type_scat_source
C C 0.0033 0.0016 'International Tables Vol C Tables 4.2.6.8 and 6.1.1.4'
H H 0.0000 0.0000 'International Tables Vol C Tables 4.2.6.8 and 6.1.1.4'
N N 0.0061 0.0033 'International Tables Vol C Tables 4.2.6.8 and 6.1.1.4'
S S 0.1246 0.1234 'International Tables Vol C Tables 4.2.6.8 and 6.1.1.4'
I I -0.4742 1.8119 'International Tables Vol C Tables 4.2.6.8 and 6.1.1.4'

loop_
_geom_angle_atom_site_label_1
_geom_angle_atom_site_label_2
_geom_angle_atom_site_label_3
_geom_angle
C3 S2 C4 92.0(4)
C13 S12 C14 92.5(4)
C13 N11 C15 115.5(7)
C13 N11 C12 122.9(7)
C15 N11 C12 121.5(6)
C3 N1 C5 116.7(6)
C3 N1 C2 121.6(6)
C5 N1 C2 121.7(6)
C5 C4 S2 110.4(5)
C5 C4 I1 129.1(5)
S2 C4 I1 120.5(4)
C4 C5 N1 112.6(7)
C4 C5 H5 123.7
N1 C5 H5 123.7
C15 C14 S12 110.2(6)
C15 C14 I11 129.1(6)
S12 C14 I11 120.6(4)
N1 C2 C1 112.2(8)
N1 C2 H2A 109.2
C1 C2 H2A 109.2
N1 C2 H2B 109.2
C1 C2 H2B 109.2
H2A C2 H2B 107.9
C12 C11 H11A 109.5
C12 C11 H11B 109.5
H11A C11 H11B 109.5
C12 C11 H11C 109.5
H11A C11 H11C 109.5
H11B C11 H11C 109.5
N11 C13 S11 127.4(6)
N11 C13 S12 108.9(6)
S11 C13 S12 123.7(5)
C14 C15 N11 112.9(7)
C14 C15 H15 123.6
N11 C15 H15 123.6
N1 C3 S1 128.4(6)
N1 C3 S2 108.3(5)
S1 C3 S2 123.3(5)
N11 C12 C11 110.1(9)
N11 C12 H12A 109.6
C11 C12 H12A 109.6
N11 C12 H12B 109.6
C11 C12 H12B 109.6
H12A C12 H12B 108.1
C2 C1 H1A 109.5
C2 C1 H1B 109.5
H1A C1 H1B 109.5
C2 C1 H1C 109.5
H1A C1 H1C 109.5
H1B C1 H1C 109.5

loop_
_geom_bond_atom_site_label_1
_geom_bond_atom_site_label_2
_geom_bond_distance
I11 C14 2.080(8)
I1 C4 2.085(7)
S2 C3 1.741(8)
S2 C4 1.753(7)
S12 C13 1.745(8)
S12 C14 1.748(8)
S11 C13 1.682(8)
S1 C3 1.689(8)
N11 C13 1.360(10)
N11 C15 1.407(10)
N11 C12 1.488(10)
N1 C3 1.357(10)
N1 C5 1.382(10)
N1 C2 1.493(9)
C4 C5 1.353(11)
C5 H5 0.9500
C14 C15 1.361(11)
C2 C1 1.501(15)
C2 H2A 0.9900
C2 H2B 0.9900
C11 C12 1.521(14)
C11 H11A 0.9800
C11 H11B 0.9800
C11 H11C 0.9800
C15 H15 0.9500
C12 H12A 0.9900
C12 H12B 0.9900
C1 H1A 0.9800
C1 H1B 0.9800
C1 H1C 0.9800

loop_
_geom_torsion_atom_site_label_1
_geom_torsion_atom_site_label_2
_geom_torsion_atom_site_label_3
_geom_torsion_atom_site_label_4
_geom_torsion
C3 S2 C4 C5 0.3(10)
C3 S2 C4 I1 -179.0(7)
S2 C4 C5 N1 0.1(14)
I1 C4 C5 N1 179.4(8)
C3 N1 C5 C4 -0.7(16)
C2 N1 C5 C4 -179.2(10)
C13 S12 C14 C15 0.1(9)
C13 S12 C14 I11 176.3(6)
C3 N1 C2 C1 -85.1(11)
C5 N1 C2 C1 93.3(12)
C15 N11 C13 S11 179.8(9)
C12 N11 C13 S11 1.8(14)
C15 N11 C13 S12 -0.4(11)
C12 N11 C13 S12 -178.5(9)
C14 S12 C13 N11 0.2(8)
C14 S12 C13 S11 179.9(7)
S12 C14 C15 N11 -0.4(13)
I11 C14 C15 N11 -176.1(8)
C13 N11 C15 C14 0.6(14)
C12 N11 C15 C14 178.6(10)
C5 N1 C3 S1 -176.9(11)
C2 N1 C3 S1 1.6(14)
C5 N1 C3 S2 0.9(12)
C2 N1 C3 S2 179.4(9)
C4 S2 C3 N1 -0.7(8)
C4 S2 C3 S1 177.3(8)
C13 N11 C12 C11 83.4(11)
C15 N11 C12 C11 -94.5(12)
